data_9010018
loop_
_publ_author_name
'Ohashi, Y.'
'Finger, L. W.'

_publ_section_title
;The crystal structure of santaclaraite, CaMn4[Si5O14(OH)](OH)*H2O: The role
 of hydrogen atoms in the pyroxenoid structure Note: gamma angle revised
 according to Am Min 66 (1981) 1281
;
_journal_name_full 'American Mineralogist'
_journal_page_first 154
_journal_page_last 168
_journal_volume 66
_journal_year 1981
_chemical_formula_sum 'Ca0.92 H4 Mg0.05 Mn4.03 O17 Si5'
_chemical_name_mineral Santaclaraite
_space_group_IT_number 2
_symmetry_space_group_name_Hall '-P 1 (-1/2*x+1/2*y+1/2*z,1/2*x-1/2*y+1/2*z,1/2*x+1/2*y-1/2*z)'
_symmetry_space_group_name_H-M 'I -1'
_cell_angle_alpha 105.77
_cell_angle_beta 110.64
_cell_angle_gamma 89.13
_cell_formula_units_Z 4
_cell_length_a 10.273
_cell_length_b 11.910
_cell_length_c 12.001
_cell_volume 1317.063
_database_code_amcsd 0000807
_exptl_crystal_density_diffrn 3.409
_cod_original_formula_sum 'Mn4.03 Ca.92 Mg.05 Si5 O17 H4'
_cod_database_code 9010018

loop_
_space_group_symop_operation_xyz
x,y,z
1/2+x,1/2+y,1/2+z
-x,-y,-z
1/2-x,1/2-y,1/2-z

loop_
_atom_site_label
_atom_site_fract_x
_atom_site_fract_y
_atom_site_fract_z
_atom_site_occupancy
_atom_site_U_iso_or_equiv
_atom_site_type_symbol
_atom_site_attached_hydrogens
Mn1 0.01041 0.03761 0.87646 1.00000 0.00811 Mn 0
Mn2 0.00534 0.11316 0.62112 1.00000 0.00659 Mn 0
Mn3 0.02109 0.83376 0.63081 0.99000 0.00785 Mn 0
Ca3 0.02109 0.83376 0.63081 0.01000 0.00785 Ca 0
Mn4 0.00166 0.24218 0.11853 0.95000 0.00709 Mn 0
Mg4 0.00166 0.24218 0.11853 0.05000 0.00709 Mg 0
Ca5 0.01957 0.31307 0.86949 0.91000 0.00887 Ca 0
Mn5 0.01957 0.31307 0.86949 0.09000 0.00887 Mn 0
Si1 0.20920 0.58360 0.57760 1.00000 0.00519 Si 0
Si2 0.22030 0.66050 0.35640 1.00000 0.00557 Si 0
Si3 0.22560 0.46930 0.12120 1.00000 0.00507 Si 0
Si4 0.21010 0.53050 0.88100 1.00000 0.00507 Si 0
Si5 0.19530 0.35310 0.64090 1.00000 0.00494 Si 0
OA1 0.12700 0.89100 0.83860 1.00000 0.00836 O 0
OA2 0.11150 0.81400 0.08650 1.00000 0.00823 O 0
OA3 0.10710 0.02100 0.32690 1.00000 0.00785 O 0
OA4 0.12220 0.95480 0.57600 1.00000 0.00760 O 0
OA5 0.13660 0.15280 0.81690 1.00000 0.00709 O 0
O-hB1 0.12040 0.67400 0.64370 1.00000 0.00937 O 0
OB2 0.13160 0.76720 0.33270 1.00000 0.00925 O 0
OB3 0.15360 0.33990 0.08870 1.00000 0.00887 O 0
OB4 0.13630 0.63930 0.84350 1.00000 0.01102 O 0
OB5 0.10680 0.23070 0.56200 1.00000 0.00785 O 0
OC1 0.17400 0.59380 0.43980 1.00000 0.00912 O 0
OC2 0.16830 0.56460 0.21550 1.00000 0.00861 O 0
OC3 0.16020 0.50110 0.98730 1.00000 0.00798 O 0
OC4 0.15490 0.40760 0.76630 1.00000 0.00798 O 0
OC5 0.15750 0.44850 0.56030 1.00000 0.00849 O 0
O-hD1 0.10410 0.08630 0.08020 1.00000 0.00950 O 0
OWD2 0.12930 0.27640 0.32670 1.00000 0.01140 O 0
H1 0.10100 0.65500 0.70200 1.00000 ? H 0
H2 0.18100 0.08900 0.11600 1.00000 ? H 0
H3 0.21800 0.24800 0.36200 1.00000 ? H 0
H4 0.13700 0.33500 0.40600 1.00000 ? H 0

loop_
_cod_changelog_entry_id
_cod_changelog_entry_author
_cod_changelog_entry_date
_cod_changelog_entry_text
1
;cod-tools version 3.8.0
Id: cif_guess_AMCSD_atom_types 9581 2023-05-17 12:35:41Z saulius
;
2023-05-23T09:20:48+03:00
;Derived atom types and hydrogen counts
from atom names that follow the AMCSD naming convention
(Wat == water, O-H == hydroxyl).
;

loop_
_cod_related_entry_id
_cod_related_entry_database
_cod_related_entry_code
1 AMCSD 0000807
